data_7250810
loop_
_publ_author_name
'Ozeryanskii, Valery A.'
'Demidov, Oleg P.'
'Marchenko, Andrey V.'

_publ_section_title
;
 Intramolecular hydrogen bonding in 1,8-bis(dimethylamino)naphthalenes
 containing two to four heteroatomic functions in the ortho- and
 peri-positions: from CD3 to sulfur and selenium
;
_journal_issue 37
_journal_name_full CrystEngComm
_journal_page_first 6163
_journal_page_last 6173
_journal_paper_doi 10.1039/D5CE00621J
_journal_volume 27
_journal_year 2025
_chemical_formula_moiety 'C14 H17 N2 Se2, B F4'
_chemical_formula_sum 'C14 H17 B F4 N2 Se2'
_chemical_formula_weight 458.02
_chemical_temperature_decomposition 515.1(10)
_space_group_crystal_system monoclinic
_space_group_IT_number 14
_space_group_name_Hall '-P 2ybc'
_space_group_name_H-M_alt 'P 1 21/c 1'
_atom_sites_solution_hydrogens geom
_audit_creation_date 2022-05-26
_audit_creation_method
;
Olex2 1.5
(compiled 2022.04.07 svn.rca3783a0 for OlexSys, GUI svn.r6498)
;
_audit_update_record
;
2025-06-13 deposited with the CCDC.	2025-08-25 downloaded from the CCDC.
;
_cell_angle_alpha 90
_cell_angle_beta 111.348(7)
_cell_angle_gamma 90
_cell_formula_units_Z 4
_cell_length_a 14.7071(9)
_cell_length_b 7.7540(5)
_cell_length_c 15.6954(11)
_cell_measurement_reflns_used 3793
_cell_measurement_temperature 100.0(3)
_cell_measurement_theta_max 32.1630
_cell_measurement_theta_min 2.9650
_cell_volume 1667.1(2)
_computing_cell_refinement 'CrysAlisPro 1.171.41.95a (Rigaku OD, 2021)'
_computing_data_collection 'CrysAlisPro 1.171.41.95a (Rigaku OD, 2021)'
_computing_data_reduction 'CrysAlisPro 1.171.41.95a (Rigaku OD, 2021)'
_computing_molecular_graphics 'Olex2 1.5 (Dolomanov et al., 2009)'
_computing_publication_material 'Olex2 1.5 (Dolomanov et al., 2009)'
_computing_structure_refinement 'SHELXL 2014/7 (Sheldrick, 2015)'
_diffrn_ambient_environment N~2~
_diffrn_ambient_temperature 100.0(3)
_diffrn_detector 'CCD plate'
_diffrn_detector_area_resol_mean 16.2096
_diffrn_detector_type Eos
_diffrn_measured_fraction_theta_full 1.000
_diffrn_measured_fraction_theta_max 1.000
_diffrn_measurement_details
;
List of Runs (angles in degrees, time in seconds):

  # Type    Start    End  Width  t~exp~   \w     \q     \k     \f   Frames
#--------------------------------------------------------------------------
  1  \w    -82.00 -44.00   1.00   97.80    --  -23.46 -57.00  30.00   38
  2  \w    -89.00 -60.00   1.00   97.80    --  -23.46 145.00-140.00   29
  3  \w    -92.00 -66.00   1.00   97.80    --  -23.46-178.00-120.00   26
  4  \w    -41.00  35.00   1.00   97.80    --   24.40 -57.00-180.00   76
  5  \w      5.00  85.00   1.00   97.80    --   24.40  38.00 -30.00   80
  6  \w    -11.00  14.00   1.00   97.80    --  -23.46  77.00 150.00   25
;
_diffrn_measurement_device 'four-circle diffractometer'
_diffrn_measurement_device_type 'Xcalibur, Eos'
_diffrn_measurement_method '\w scans'
_diffrn_orient_matrix_type 'CrysAlisPro convention (1999,Acta A55,543-557)'
_diffrn_orient_matrix_UB_11 0.0232289000
_diffrn_orient_matrix_UB_12 0.0188893000
_diffrn_orient_matrix_UB_13 0.0472048000
_diffrn_orient_matrix_UB_21 -0.0029309000
_diffrn_orient_matrix_UB_22 -0.0882803000
_diffrn_orient_matrix_UB_23 0.0106978000
_diffrn_orient_matrix_UB_31 0.0461504000
_diffrn_orient_matrix_UB_32 -0.0151658000
_diffrn_orient_matrix_UB_33 -0.0032781000
_diffrn_radiation_monochromator graphite
_diffrn_radiation_probe x-ray
_diffrn_radiation_type 'Mo K\a'
_diffrn_radiation_wavelength 0.71073
_diffrn_reflns_av_R_equivalents 0.0278
_diffrn_reflns_av_unetI/netI 0.0357
_diffrn_reflns_Laue_measured_fraction_full 1.000
_diffrn_reflns_Laue_measured_fraction_max 1.000
_diffrn_reflns_limit_h_max 18
_diffrn_reflns_limit_h_min -17
_diffrn_reflns_limit_k_max 8
_diffrn_reflns_limit_k_min -9
_diffrn_reflns_limit_l_max 14
_diffrn_reflns_limit_l_min -19
_diffrn_reflns_number 8122
_diffrn_reflns_point_group_measured_fraction_full 1.000
_diffrn_reflns_point_group_measured_fraction_max 1.000
_diffrn_reflns_theta_full 25.242
_diffrn_reflns_theta_max 25.994
_diffrn_reflns_theta_min 2.638
_diffrn_source 'fine-focus sealed X-ray tube'
_diffrn_source_type 'Enhance (Mo) X-ray Source'
_exptl_absorpt_coefficient_mu 4.473
_exptl_absorpt_correction_T_max 1.00000
_exptl_absorpt_correction_T_min 0.95733
_exptl_absorpt_correction_type multi-scan
_exptl_absorpt_process_details
;
CrysAlisPro 1.171.41.95a (Rigaku Oxford Diffraction, 2021)
Empirical absorption correction using spherical harmonics,
implemented in SCALE3 ABSPACK scaling algorithm.
;
_exptl_crystal_colour 'clear orange'
_exptl_crystal_colour_lustre clear
_exptl_crystal_colour_primary orange
_exptl_crystal_density_diffrn 1.825
_exptl_crystal_description prism
_exptl_crystal_F_000 896
_exptl_crystal_recrystallization_method 'Re-crystallisation from solvent: Methanol'
_exptl_crystal_size_max 0.14
_exptl_crystal_size_mid 0.1
_exptl_crystal_size_min 0.08
_refine_diff_density_max 0.937
_refine_diff_density_min -0.528
_refine_diff_density_rms 0.097
_refine_ls_extinction_method none
_refine_ls_goodness_of_fit_ref 1.031
_refine_ls_hydrogen_treatment constr
_refine_ls_matrix_type full
_refine_ls_number_parameters 212
_refine_ls_number_reflns 3288
_refine_ls_number_restraints 0
_refine_ls_restrained_S_all 1.031
_refine_ls_R_factor_all 0.0399
_refine_ls_R_factor_gt 0.0312
_refine_ls_shift/su_max 0.000
_refine_ls_shift/su_mean 0.000
_refine_ls_structure_factor_coef Fsqd
_refine_ls_weighting_details 'w=1/[\s^2^(Fo^2^)+(0.0290P)^2^+3.4414P] where P=(Fo^2^+2Fc^2^)/3'
_refine_ls_weighting_scheme calc
_refine_ls_wR_factor_gt 0.0703
_refine_ls_wR_factor_ref 0.0751
_reflns_Friedel_coverage 0.000
_reflns_number_gt 2837
_reflns_number_total 3288
_reflns_threshold_expression 'I > 2\s(I)'
_cod_data_source_file d5ce00621j2.cif
_cod_data_source_block Str_16xHBF4
_cod_depositor_comments
;
The following automatic conversions were performed:

data name '_chemical_melting_point' was changed to
'_chemical_temperature_decomposition' since the value had been given
as '241-243 deg.C (decomp.)'. The value was changed to '515.1(10)' --
it was converted from degrees Celsius (C) to kelvins (K), the average
value was taken and precision was estimated.

Automatic conversion script
Id: cif_fix_values 8170 2020-07-09 18:12:32Z antanas 

 Adding full bibliography for 7250802--7250812.cif.
;
_cod_database_code 7250810
_shelx_shelxl_version_number 2014/7
_chemical_oxdiff_formula 'C14 H17 N2 Se2 B F4 '
_shelx_space_group_comment
;
The symmetry employed for this shelxl refinement is uniquely defined
by the following loop, which should always be used as a source of
symmetry information in preference to the above space-group names.
They are only intended as comments.
;
_shelx_estimated_absorpt_t_max 0.716
_shelx_estimated_absorpt_t_min 0.573
_olex2_refinement_description
;
1. Fixed Uiso
 At 1.2 times of:
  All C(H) groups, All N(H) groups
 At 1.5 times of:
  All C(H,H,H) groups
2.a Ternary CH refined with riding coordinates:
 N1(H1)
2.b Aromatic/amide H refined with riding coordinates:
 C3(H3), C2(H2), C6(H6), C7(H7)
2.c Idealised Me refined as rotating group:
 C14(H14A,H14B,H14C), C13(H13A,H13B,H13C), C11(H11A,H11B,H11C), C12(H12A,H12B,
 H12C)
;
_olex2_submission_special_instructions 'No special instructions were received'
_oxdiff_exptl_absorpt_empirical_details
;
Empirical correction (ABSPACK) includes:
- Absorption correction using spherical harmonics
- Frame scaling
;
_oxdiff_exptl_absorpt_empirical_full_max 1.120
_oxdiff_exptl_absorpt_empirical_full_min 0.915

loop_
_space_group_symop_operation_xyz
'x, y, z'
'-x, y+1/2, -z+1/2'
'-x, -y, -z'
'x, -y-1/2, z-1/2'

loop_
_atom_site_label
_atom_site_type_symbol
_atom_site_fract_x
_atom_site_fract_y
_atom_site_fract_z
_atom_site_U_iso_or_equiv
_atom_site_adp_type
_atom_site_occupancy
_atom_site_site_symmetry_order
_atom_site_calc_flag
_atom_site_refinement_flags_posn
_atom_site_refinement_flags_adp
_atom_site_refinement_flags_occupancy
_atom_site_disorder_assembly
_atom_site_disorder_group
Se1 Se 0.42004(2) 0.67871(4) 0.51597(2) 0.01542(10) Uani 1 1 d . . . . .
Se2 Se 0.41445(2) 0.47657(5) 0.62492(2) 0.01843(10) Uani 1 1 d . . . . .
N2 N 0.83752(18) 0.6406(4) 0.86855(17) 0.0139(6) Uani 1 1 d . . . . .
N1 N 0.83959(19) 0.8760(4) 0.75557(18) 0.0155(6) Uani 1 1 d . . . . .
H1 H 0.8583 0.7983 0.8101 0.019 Uiso 1 1 calc R U . . .
F3 F 0.20739(18) 0.5978(5) 0.5157(2) 0.0702(11) Uani 1 1 d . . . . .
F2 F 0.04794(17) 0.6187(4) 0.43326(19) 0.0596(9) Uani 1 1 d . . . . .
F1 F 0.1518(2) 0.8228(3) 0.4284(2) 0.0651(9) Uani 1 1 d . . . . .
C4 C 0.5520(2) 0.7357(4) 0.5865(2) 0.0119(6) Uani 1 1 d . . . . .
C10 C 0.5964(2) 0.6514(4) 0.6718(2) 0.0117(6) Uani 1 1 d . . . . .
C3 C 0.6012(2) 0.8577(4) 0.5568(2) 0.0151(7) Uani 1 1 d . . . . .
H3 H 0.5713 0.9105 0.4986 0.018 Uiso 1 1 calc R U . . .
C5 C 0.5459(2) 0.5241(4) 0.7011(2) 0.0151(7) Uani 1 1 d . . . . .
C8 C 0.7367(2) 0.6016(4) 0.8121(2) 0.0126(6) Uani 1 1 d . . . . .
C9 C 0.6940(2) 0.6944(4) 0.7285(2) 0.0117(6) Uani 1 1 d . . . . .
C2 C 0.6964(2) 0.9034(4) 0.6135(2) 0.0160(7) Uani 1 1 d . . . . .
H2 H 0.7304 0.9895 0.5939 0.019 Uiso 1 1 calc R U . . .
C1 C 0.7409(2) 0.8257(4) 0.6966(2) 0.0129(6) Uani 1 1 d . . . . .
C6 C 0.5891(2) 0.4391(5) 0.7824(2) 0.0220(8) Uani 1 1 d . . . . .
H6 H 0.5537 0.3544 0.8012 0.026 Uiso 1 1 calc R U . . .
C7 C 0.6854(2) 0.4775(5) 0.8375(2) 0.0203(7) Uani 1 1 d . . . . .
H7 H 0.7156 0.4168 0.8933 0.024 Uiso 1 1 calc R U . . .
F4 F 0.1520(3) 0.5749(6) 0.3624(3) 0.0993(15) Uani 1 1 d . . . . .
C14 C 0.9040(2) 0.4953(5) 0.8724(3) 0.0225(8) Uani 1 1 d . . . . .
H14A H 0.8900 0.3994 0.9064 0.034 Uiso 1 1 calc R U . . .
H14B H 0.9717 0.5327 0.9032 0.034 Uiso 1 1 calc R U . . .
H14C H 0.8942 0.4575 0.8101 0.034 Uiso 1 1 calc R U . . .
C13 C 0.8492(3) 0.6999(5) 0.9617(2) 0.0241(8) Uani 1 1 d . . . . .
H13A H 0.8035 0.7943 0.9573 0.036 Uiso 1 1 calc R U . . .
H13B H 0.9162 0.7405 0.9932 0.036 Uiso 1 1 calc R U . . .
H13C H 0.8357 0.6040 0.9960 0.036 Uiso 1 1 calc R U . . .
C11 C 0.8440(3) 1.0547(5) 0.7909(3) 0.0266(8) Uani 1 1 d . . . . .
H11A H 0.8302 1.1367 0.7402 0.040 Uiso 1 1 calc R U . . .
H11B H 0.9093 1.0770 0.8362 0.040 Uiso 1 1 calc R U . . .
H11C H 0.7954 1.0685 0.8197 0.040 Uiso 1 1 calc R U . . .
C12 C 0.9124(2) 0.8458(6) 0.7118(2) 0.0279(9) Uani 1 1 d . . . . .
H12A H 0.9053 0.7282 0.6874 0.042 Uiso 1 1 calc R U . . .
H12B H 0.9784 0.8611 0.7572 0.042 Uiso 1 1 calc R U . . .
H12C H 0.9016 0.9284 0.6618 0.042 Uiso 1 1 calc R U . . .
B1 B 0.1401(3) 0.6491(5) 0.4344(3) 0.0216(9) Uani 1 1 d . . . . .

loop_
_atom_site_aniso_label
_atom_site_aniso_U_11
_atom_site_aniso_U_22
_atom_site_aniso_U_33
_atom_site_aniso_U_23
_atom_site_aniso_U_13
_atom_site_aniso_U_12
Se1 0.01155(16) 0.01671(18) 0.01510(17) 0.00007(13) 0.00141(12) -0.00043(13)
Se2 0.01333(17) 0.0207(2) 0.01971(18) 0.00152(14) 0.00421(13) -0.00553(14)
N2 0.0099(12) 0.0183(15) 0.0115(13) 0.0002(11) 0.0017(10) 0.0025(11)
N1 0.0129(13) 0.0194(15) 0.0137(14) 0.0019(11) 0.0042(11) -0.0032(12)
F3 0.0316(13) 0.098(3) 0.0548(18) 0.0514(18) -0.0158(12) -0.0233(16)
F2 0.0263(12) 0.092(2) 0.0493(17) 0.0215(16) 0.0003(12) -0.0190(15)
F1 0.071(2) 0.0275(15) 0.111(3) 0.0113(16) 0.049(2) -0.0030(14)
C4 0.0101(14) 0.0138(16) 0.0107(15) -0.0028(12) 0.0025(11) 0.0001(13)
C10 0.0132(14) 0.0089(15) 0.0129(15) -0.0009(12) 0.0047(12) 0.0021(13)
C3 0.0150(15) 0.0176(17) 0.0116(15) 0.0038(13) 0.0036(12) 0.0041(14)
C5 0.0131(15) 0.0158(17) 0.0164(16) -0.0022(14) 0.0054(13) -0.0026(14)
C8 0.0103(14) 0.0169(17) 0.0105(15) 0.0011(13) 0.0036(12) 0.0027(13)
C9 0.0136(14) 0.0116(16) 0.0112(15) -0.0010(12) 0.0061(12) 0.0023(13)
C2 0.0173(16) 0.0141(17) 0.0193(17) 0.0028(13) 0.0101(13) -0.0002(14)
C1 0.0107(14) 0.0138(16) 0.0137(15) -0.0009(13) 0.0038(12) -0.0006(13)
C6 0.0195(17) 0.0226(19) 0.0255(19) 0.0079(15) 0.0099(15) -0.0035(16)
C7 0.0183(16) 0.0232(19) 0.0170(17) 0.0079(15) 0.0036(14) 0.0038(15)
F4 0.068(2) 0.134(4) 0.082(3) -0.075(3) 0.0123(19) 0.024(2)
C14 0.0171(16) 0.0208(19) 0.028(2) 0.0007(15) 0.0069(15) 0.0041(15)
C13 0.0226(17) 0.036(2) 0.0110(16) -0.0037(15) 0.0025(13) 0.0007(17)
C11 0.0302(19) 0.0150(18) 0.026(2) -0.0015(15) -0.0003(16) -0.0072(16)
C12 0.0117(15) 0.057(3) 0.0160(18) 0.0011(18) 0.0068(13) -0.0064(18)
B1 0.0217(19) 0.018(2) 0.020(2) 0.0033(16) 0.0005(16) -0.0020(17)

loop_
_atom_type_symbol
_atom_type_description
_atom_type_scat_dispersion_real
_atom_type_scat_dispersion_imag
_atom_type_scat_source
C C 0.0033 0.0016 'International Tables Vol C Tables 4.2.6.8 and 6.1.1.4'
H H 0.0000 0.0000 'International Tables Vol C Tables 4.2.6.8 and 6.1.1.4'
B B 0.0013 0.0007 'International Tables Vol C Tables 4.2.6.8 and 6.1.1.4'
N N 0.0061 0.0033 'International Tables Vol C Tables 4.2.6.8 and 6.1.1.4'
F F 0.0171 0.0103 'International Tables Vol C Tables 4.2.6.8 and 6.1.1.4'
Se Se -0.0929 2.2259 'International Tables Vol C Tables 4.2.6.8 and 6.1.1.4'

loop_
_geom_angle_atom_site_label_1
_geom_angle_atom_site_label_2
_geom_angle_atom_site_label_3
_geom_angle
_geom_angle_site_symmetry_1
_geom_angle_site_symmetry_3
_geom_angle_publ_flag
C4 Se1 Se2 91.72(10) . . ?
C5 Se2 Se1 91.83(10) . . ?
C8 N2 C14 112.2(3) . . ?
C8 N2 C13 113.1(2) . . ?
C14 N2 C13 111.0(3) . . ?
C1 N1 H1 106.3 . . ?
C1 N1 C11 112.6(3) . . ?
C1 N1 C12 112.4(3) . . ?
C11 N1 H1 106.3 . . ?
C11 N1 C12 112.3(3) . . ?
C12 N1 H1 106.3 . . ?
C10 C4 Se1 117.6(2) . . ?
C3 C4 Se1 121.0(2) . . ?
C3 C4 C10 121.3(3) . . ?
C4 C10 C9 119.6(3) . . ?
C5 C10 C4 121.0(3) . . ?
C5 C10 C9 119.4(3) . . ?
C4 C3 H3 120.4 . . ?
C4 C3 C2 119.1(3) . . ?
C2 C3 H3 120.4 . . ?
C10 C5 Se2 117.7(2) . . ?
C6 C5 Se2 120.9(2) . . ?
C6 C5 C10 121.3(3) . . ?
C9 C8 N2 117.7(3) . . ?
C7 C8 N2 121.1(3) . . ?
C7 C8 C9 121.2(3) . . ?
C10 C9 C8 117.5(3) . . ?
C1 C9 C10 117.1(3) . . ?
C1 C9 C8 125.4(3) . . ?
C3 C2 H2 119.5 . . ?
C1 C2 C3 120.9(3) . . ?
C1 C2 H2 119.5 . . ?
C9 C1 N1 117.8(3) . . ?
C2 C1 N1 120.4(3) . . ?
C2 C1 C9 121.8(3) . . ?
C5 C6 H6 120.1 . . ?
C5 C6 C7 119.8(3) . . ?
C7 C6 H6 120.1 . . ?
C8 C7 C6 120.8(3) . . ?
C8 C7 H7 119.6 . . ?
C6 C7 H7 119.6 . . ?
N2 C14 H14A 109.5 . . ?
N2 C14 H14B 109.5 . . ?
N2 C14 H14C 109.5 . . ?
H14A C14 H14B 109.5 . . ?
H14A C14 H14C 109.5 . . ?
H14B C14 H14C 109.5 . . ?
N2 C13 H13A 109.5 . . ?
N2 C13 H13B 109.5 . . ?
N2 C13 H13C 109.5 . . ?
H13A C13 H13B 109.5 . . ?
H13A C13 H13C 109.5 . . ?
H13B C13 H13C 109.5 . . ?
N1 C11 H11A 109.5 . . ?
N1 C11 H11B 109.5 . . ?
N1 C11 H11C 109.5 . . ?
H11A C11 H11B 109.5 . . ?
H11A C11 H11C 109.5 . . ?
H11B C11 H11C 109.5 . . ?
N1 C12 H12A 109.5 . . ?
N1 C12 H12B 109.5 . . ?
N1 C12 H12C 109.5 . . ?
H12A C12 H12B 109.5 . . ?
H12A C12 H12C 109.5 . . ?
H12B C12 H12C 109.5 . . ?
F3 B1 F2 109.9(3) . . ?
F3 B1 F1 106.7(4) . . ?
F1 B1 F2 108.5(4) . . ?
F4 B1 F3 113.2(4) . . ?
F4 B1 F2 110.4(4) . . ?
F4 B1 F1 108.0(4) . . ?

loop_
_geom_bond_atom_site_label_1
_geom_bond_atom_site_label_2
_geom_bond_distance
_geom_bond_site_symmetry_2
_geom_bond_publ_flag
Se1 Se2 2.3431(5) . ?
Se1 C4 1.903(3) . ?
Se2 C5 1.902(3) . ?
N2 C8 1.456(4) . ?
N2 C14 1.478(4) . ?
N2 C13 1.481(4) . ?
N1 H1 1.0000 . ?
N1 C1 1.462(4) . ?
N1 C11 1.485(4) . ?
N1 C12 1.487(4) . ?
F3 B1 1.359(5) . ?
F2 B1 1.369(5) . ?
F1 B1 1.365(5) . ?
C4 C10 1.417(4) . ?
C4 C3 1.372(5) . ?
C10 C5 1.410(4) . ?
C10 C9 1.427(4) . ?
C3 H3 0.9500 . ?
C3 C2 1.403(4) . ?
C5 C6 1.369(5) . ?
C8 C9 1.427(4) . ?
C8 C7 1.369(5) . ?
C9 C1 1.419(4) . ?
C2 H2 0.9500 . ?
C2 C1 1.368(4) . ?
C6 H6 0.9500 . ?
C6 C7 1.397(5) . ?
C7 H7 0.9500 . ?
F4 B1 1.335(5) . ?
C14 H14A 0.9800 . ?
C14 H14B 0.9800 . ?
C14 H14C 0.9800 . ?
C13 H13A 0.9800 . ?
C13 H13B 0.9800 . ?
C13 H13C 0.9800 . ?
C11 H11A 0.9800 . ?
C11 H11B 0.9800 . ?
C11 H11C 0.9800 . ?
C12 H12A 0.9800 . ?
C12 H12B 0.9800 . ?
C12 H12C 0.9800 . ?

loop_
_geom_torsion_atom_site_label_1
_geom_torsion_atom_site_label_2
_geom_torsion_atom_site_label_3
_geom_torsion_atom_site_label_4
_geom_torsion
_geom_torsion_site_symmetry_1
_geom_torsion_site_symmetry_2
_geom_torsion_site_symmetry_3
_geom_torsion_site_symmetry_4
_geom_torsion_publ_flag
Se1 C4 C10 C5 2.9(4) . . . . ?
Se1 C4 C10 C9 -177.8(2) . . . . ?
Se1 C4 C3 C2 176.1(2) . . . . ?
Se2 C5 C6 C7 -179.4(3) . . . . ?
N2 C8 C9 C10 177.8(3) . . . . ?
N2 C8 C9 C1 -1.8(5) . . . . ?
N2 C8 C7 C6 -179.1(3) . . . . ?
C4 C10 C5 Se2 -2.7(4) . . . . ?
C4 C10 C5 C6 178.4(3) . . . . ?
C4 C10 C9 C8 -177.8(3) . . . . ?
C4 C10 C9 C1 1.9(4) . . . . ?
C4 C3 C2 C1 1.3(5) . . . . ?
C10 C4 C3 C2 -2.0(5) . . . . ?
C10 C5 C6 C7 -0.5(5) . . . . ?
C10 C9 C1 N1 177.6(3) . . . . ?
C10 C9 C1 C2 -2.6(5) . . . . ?
C3 C4 C10 C5 -178.9(3) . . . . ?
C3 C4 C10 C9 0.4(5) . . . . ?
C3 C2 C1 N1 -179.2(3) . . . . ?
C3 C2 C1 C9 1.1(5) . . . . ?
C5 C10 C9 C8 1.5(4) . . . . ?
C5 C10 C9 C1 -178.8(3) . . . . ?
C5 C6 C7 C8 1.2(6) . . . . ?
C8 C9 C1 N1 -2.7(5) . . . . ?
C8 C9 C1 C2 177.0(3) . . . . ?
C9 C10 C5 Se2 178.1(2) . . . . ?
C9 C10 C5 C6 -0.9(5) . . . . ?
C9 C8 C7 C6 -0.5(5) . . . . ?
C7 C8 C9 C10 -0.8(5) . . . . ?
C7 C8 C9 C1 179.5(3) . . . . ?
C14 N2 C8 C9 -112.2(3) . . . . ?
C14 N2 C8 C7 66.5(4) . . . . ?
C13 N2 C8 C9 121.3(3) . . . . ?
C13 N2 C8 C7 -60.0(4) . . . . ?
C11 N1 C1 C9 -113.0(3) . . . . ?
C11 N1 C1 C2 67.3(4) . . . . ?
C12 N1 C1 C9 119.0(3) . . . . ?
C12 N1 C1 C2 -60.7(4) . . . . ?
